data_1520991
loop_
_publ_author_name
'Cudennec, Y.'
'Riou, A.'
'Gerault, Y.'
'Lecerf, A.'

_publ_section_title
;
 Synthesis and crystal structures of Cd (O H) Cl and Cu (O H) Cl and
 relationship to brucite type
;
_journal_name_full 'Journal of Solid State Chemistry'
_journal_page_first 308
_journal_page_last 312
_journal_volume 151
_journal_year 2000
_chemical_formula_sum 'Cd Cl H O'
_chemical_name_systematic 'Cd (O H) Cl'
_space_group_IT_number 186
_symmetry_space_group_name_Hall 'P 6c -2c'
_symmetry_space_group_name_H-M 'P 63 m c'
_cell_angle_alpha 90
_cell_angle_beta 90
_cell_angle_gamma 120
_cell_formula_units_Z 2
_cell_length_a 3.6648
_cell_length_b 3.6648
_cell_length_c 10.2305
_cell_volume 118.995
_citation_journal_id_ASTM JSSCBI
_cod_data_source_file Cudennec_JSSCBI_2000_1869.cif
_cod_data_source_block H1Cd1Cl1O1
_cod_original_cell_volume 118.9948
_cod_original_formula_sum 'H1 Cd1 Cl1 O1'
_cod_database_code 1520991

loop_
_symmetry_equiv_pos_as_xyz
x,y,z
x-y,x,z+1/2
-y,x-y,z
-x,-y,z+1/2
-x+y,-x,z
y,-x+y,z+1/2
y,x,z+1/2
-x+y,y,z
-x,-x+y,z+1/2
-y,-x,z
x-y,-y,z+1/2
x,x-y,z

loop_
_atom_site_label
_atom_site_type_symbol
_atom_site_fract_x
_atom_site_fract_y
_atom_site_fract_z
_atom_site_occupancy
_atom_site_U_iso_or_equiv
Cd1 Cd+2 0.3333 0.6667 0.00791 1 0.0
O1 O-2 0 0 0.0892 1 0.0
Cl1 Cl-1 0.3333 0.6667 0.3433 1 0.0
H1 H+1 0 0 0.18 1 0.0
